data_4132405
loop_
_publ_author_name
'Ajayakumar, M. R.'
'Fu, Yubin'
'Ma, Ji'
'Hennersdorf, Felix'
'Komber, Hartmut'
'Weigand, Jan J.'
'Alfonsov, Alexey'
'Popov, Alexey A.'
'Berger, Reinhard'
'Liu, Junzhi'
'M\"ullen, Klaus'
'Feng, Xinliang'

_publ_section_title
;
 Toward Full Zigzag-Edged Nanographenes: peri-Tetracene and Its
 Corresponding Circumanthracene.
;
_journal_issue 20
_journal_name_full 'Journal of the American Chemical Society'
_journal_page_first 6240
_journal_page_last 6244
_journal_paper_doi 10.1021/jacs.8b03711
_journal_volume 140
_journal_year 2018
_chemical_formula_moiety '1.5(C2 H2 Cl4), C74 H62'
_chemical_formula_sum 'C77 H65 Cl6'
_chemical_formula_weight 1202.99
_space_group_crystal_system triclinic
_space_group_IT_number 2
_space_group_name_Hall '-P 1'
_space_group_name_H-M_alt 'P -1'
_atom_sites_solution_hydrogens geom
_atom_sites_solution_primary dual
_audit_creation_date 2017-12-10
_audit_creation_method
;
Olex2 1.2
(compiled 2017.08.10 svn.r3458 for OlexSys, GUI svn.r5381)
;
_cell_angle_alpha 108.7010(10)
_cell_angle_beta 107.2900(10)
_cell_angle_gamma 101.4190(10)
_cell_formula_units_Z 2
_cell_length_a 13.7112(2)
_cell_length_b 15.3522(2)
_cell_length_c 16.2553(2)
_cell_measurement_reflns_used 20304
_cell_measurement_temperature 100.0(4)
_cell_measurement_theta_max 76.4900
_cell_measurement_theta_min 3.2010
_cell_volume 2927.37(8)
_computing_cell_refinement 'CrysAlisPro 1.171.38.43 (Rigaku OD, 2015)'
_computing_data_collection 'CrysAlisPro 1.171.38.43 (Rigaku OD, 2015)'
_computing_data_reduction 'CrysAlisPro 1.171.38.43 (Rigaku OD, 2015)'
_computing_molecular_graphics 'Olex2 (Dolomanov et al., 2009)'
_computing_publication_material 'Olex2 (Dolomanov et al., 2009)'
_computing_structure_refinement 'ShelXL (Sheldrick, 2015)'
_computing_structure_solution 'ShelXT (Sheldrick, 2015)'
_diffrn_ambient_environment N~2~
_diffrn_ambient_temperature 100.0(4)
_diffrn_detector 'CCD plate'
_diffrn_detector_area_resol_mean 10.5700
_diffrn_detector_type AtlasS2
_diffrn_measured_fraction_theta_full 1.000
_diffrn_measured_fraction_theta_max 0.987
_diffrn_measurement_details
;
List of Runs (angles in degrees, time in seconds):

  # Type    Start    End  Width  t~exp~   \w     \q     \k     \f   Frames
--------------------------------------------------------------------------
  1  \w     17.00 105.00   0.50    3.50    --   42.87  57.00 -90.00  176
  2  \w    127.00 153.00   0.50   14.00    --  111.00  15.00 -30.00   52
  3  \w     98.00 177.00   0.50   14.00    --  111.00  61.00-150.00  158
  4  \w     96.00 123.00   0.50   14.00    --  111.00 125.00 -90.00   54
  5  \w     88.00 141.00   0.50   14.00    --  111.00  45.00   0.00  106
  6  \w    125.00 158.00   0.50   14.00    --  111.00  30.00  90.00   66
  7  \w     99.00 138.00   0.50   14.00    --  111.00 -61.00 120.00   78
  8  \w     92.00 121.00   0.50   14.00    --  111.00-125.00   0.00   58
  9  \w     71.00  98.00   0.50   14.00    --  111.00 -94.00   0.00   54
 10  \w     72.00 134.00   0.50   14.00    --  111.00 -45.00   0.00  124
 11  \w     67.00 105.00   0.50   14.00    --  111.00  15.00 -30.00   76
 12  \w     92.00 178.00   0.50   14.00    --  111.00  45.00 -30.00  172
 13  \w     94.00 174.00   0.50   14.00    --  111.00 125.00  60.00  160
 14  \w    100.00 148.00   0.50   14.00    --  111.00 125.00 150.00   96
 15  \w     57.00 135.00   0.50   14.00    --  111.00 -61.00-120.00  156
 16  \w     91.00 121.00   0.50   14.00    --  111.00-125.00-150.00   60
 17  \w     57.00 116.00   0.50   14.00    --  111.00-125.00 -60.00  118
 18  \w     56.00  83.00   0.50    3.50    --   42.87-125.00 -60.00   54
 19  \w     31.00  87.00   0.50   14.00    --  111.00 -94.00-150.00  112
 20  \w     54.00 100.00   0.50   14.00    --  111.00 -30.00-180.00   92
 21  \w     30.00 106.00   0.50   14.00    --  111.00 -94.00-180.00  152
 22  \w     40.00  97.00   0.50   14.00    --  111.00-125.00-180.00  114
 23  \w     45.00  70.00   0.50   14.00    --  111.00-125.00   0.00   50
 24  \w     38.00  70.00   0.50   14.00    --  111.00 -94.00  30.00   64
 25  \w     39.00 121.00   0.50   14.00    --  111.00-125.00  90.00  164
 26  \w     55.00  98.00   0.50   14.00    --  111.00-125.00 120.00   86
 27  \w     49.00 107.00   0.50   14.00    --  111.00-125.00 150.00  116
 28  \w     20.00  61.00   0.50    3.50    --   42.87 -77.00 150.00   82
 29  \w    -61.00  33.00   0.50    3.50    --  -38.50  38.00 150.00  188
 30  \w    -39.00  -7.00   0.50    3.50    --  -38.50 125.00 -30.00   64
 31  \w    -94.00 -57.00   0.50    3.50    --  -38.50 125.00 -30.00   74
 32  \w   -110.00 -16.00   0.50    3.50    --  -38.50 -38.00 -30.00  188
;
_diffrn_measurement_device 'four-circle diffractometer'
_diffrn_measurement_device_type 'SuperNova, Dual, Cu at zero, AtlasS2'
_diffrn_measurement_method '\w scans'
_diffrn_orient_matrix_type 'CrysAlisPro convention (1999,Acta A55,543-557)'
_diffrn_orient_matrix_UB_11 0.0288133000
_diffrn_orient_matrix_UB_12 0.0703781000
_diffrn_orient_matrix_UB_13 -0.0451343000
_diffrn_orient_matrix_UB_21 0.1179296000
_diffrn_orient_matrix_UB_22 0.0010584000
_diffrn_orient_matrix_UB_23 0.0341934000
_diffrn_orient_matrix_UB_31 -0.0271513000
_diffrn_orient_matrix_UB_32 -0.0871106000
_diffrn_orient_matrix_UB_33 -0.0926506000
_diffrn_radiation_monochromator mirror
_diffrn_radiation_probe x-ray
_diffrn_radiation_type CuK\a
_diffrn_radiation_wavelength 1.54184
_diffrn_reflns_av_R_equivalents 0.0172
_diffrn_reflns_av_unetI/netI 0.0163
_diffrn_reflns_Laue_measured_fraction_full 1.000
_diffrn_reflns_Laue_measured_fraction_max 0.987
_diffrn_reflns_limit_h_max 17
_diffrn_reflns_limit_h_min -17
_diffrn_reflns_limit_k_max 16
_diffrn_reflns_limit_k_min -19
_diffrn_reflns_limit_l_max 19
_diffrn_reflns_limit_l_min -20
_diffrn_reflns_number 31486
_diffrn_reflns_point_group_measured_fraction_full 1.000
_diffrn_reflns_point_group_measured_fraction_max 0.987
_diffrn_reflns_theta_full 67.684
_diffrn_reflns_theta_max 76.730
_diffrn_reflns_theta_min 3.115
_diffrn_source 'micro-focus sealed X-ray tube'
_diffrn_source_type 'SuperNova (Cu) X-ray Source'
_exptl_absorpt_coefficient_mu 3.034
_exptl_absorpt_correction_T_max 0.797
_exptl_absorpt_correction_T_min 0.502
_exptl_absorpt_correction_type gaussian
_exptl_absorpt_process_details
;
CrysAlisPro 1.171.38.43 (Rigaku Oxford Diffraction, 2015)
Numerical absorption correction based on gaussian integration over
			a multifaceted crystal model
Empirical absorption correction using spherical harmonics,
 implemented in SCALE3 ABSPACK scaling algorithm.
;
_exptl_crystal_colour 'clear orange'
_exptl_crystal_colour_lustre clear
_exptl_crystal_colour_primary orange
_exptl_crystal_density_diffrn 1.365
_exptl_crystal_description plate
_exptl_crystal_F_000 1258
_exptl_crystal_size_max 0.322
_exptl_crystal_size_mid 0.223
_exptl_crystal_size_min 0.08
_refine_diff_density_max 1.126
_refine_diff_density_min -0.864
_refine_diff_density_rms 0.065
_refine_ls_extinction_method none
_refine_ls_goodness_of_fit_ref 1.022
_refine_ls_hydrogen_treatment constr
_refine_ls_matrix_type full
_refine_ls_number_parameters 781
_refine_ls_number_reflns 12207
_refine_ls_number_restraints 51
_refine_ls_restrained_S_all 1.023
_refine_ls_R_factor_all 0.0484
_refine_ls_R_factor_gt 0.0475
_refine_ls_shift/su_max 0.001
_refine_ls_shift/su_mean 0.000
_refine_ls_structure_factor_coef Fsqd
_refine_ls_weighting_details 'w=1/[\s^2^(Fo^2^)+(0.0762P)^2^+2.5596P] where P=(Fo^2^+2Fc^2^)/3'
_refine_ls_weighting_scheme calc
_refine_ls_wR_factor_gt 0.1339
_refine_ls_wR_factor_ref 0.1347
_reflns_Friedel_coverage 0.000
_reflns_number_gt 11820
_reflns_number_total 12207
_reflns_threshold_expression 'I > 2\s(I)'
_cod_data_source_file ja8b03711_si_003.cif
_cod_data_source_block feng069
_cod_original_cell_volume 2927.36(7)
_cod_database_code 4132405
_shelx_shelxl_version_number 2014/7
_chemical_oxdiff_formula 'C153 H128 Cl12 '
_chemical_oxdiff_usercomment 'NMR Nr 4, terachlorothan'
_shelx_space_group_comment
;
The symmetry employed for this shelxl refinement is uniquely defined
by the following loop, which should always be used as a source of
symmetry information in preference to the above space-group names.
They are only intended as comments.
;
_shelx_estimated_absorpt_t_max 0.793
_shelx_estimated_absorpt_t_min 0.442
_reflns_odcompleteness_completeness 99.95
_reflns_odcompleteness_iscentric 1
_reflns_odcompleteness_theta 74.33
_olex2_refinement_description
;
1. Fixed Uiso
 At 1.2 times of:
  All C(H) groups
 At 1.5 times of:
  All C(H,H,H) groups
2. Restrained distances
 Cl6-C77 \\sim Cl5-C77 \\sim Cl9-C79 \\sim Cl10-C79 \\sim Cl8-C78 \\sim Cl7-C78
\\sim Cl11-C80 \\sim Cl12-
 C80
 with sigma of 0.02
3. Uiso/Uaniso restraints and constraints
Cl5 \\sim Cl6 \\sim C77 \\sim C78 \\sim Cl7 \\sim Cl8 \\sim Cl9 \\sim Cl10
\\sim C79 \\sim C80 \\sim Cl11 \\sim Cl12: within 2A with sigma of 0.01 and
sigma for terminal atoms of 0.02
4. Others
 Fixed Sof: Cl5(0.25) Cl6(0.25) C77(0.25) H77(0.25) C78(0.25) H78(0.25)
 Cl7(0.25) Cl8(0.25) Cl9(0.25) Cl10(0.25) C79(0.25) H79(0.25) C80(0.25)
 H80(0.25) Cl11(0.25) Cl12(0.25)
5.a Ternary CH refined with riding coordinates:
 C75(H75), C76(H76), C1(H1), C26(H26), C77(H77), C78(H78), C79(H79), C80(H80)
5.b Aromatic/amide H refined with riding coordinates:
 C5(H5), C6(H6), C7(H7), C15(H15), C16(H16), C17(H17), C20(H20), C21(H21),
 C22(H22), C28(H28), C29(H29), C30(H30), C39(H39), C41(H41), C47(H47), C48(H48),
  C50(H50), C51(H51), C58(H58), C60(H60), C66(H66), C67(H67), C69(H69), C70(H70)
5.c Idealised Me refined as rotating group:
 C43(H43A,H43B,H43C), C44(H44A,H44B,H44C), C45(H45A,H45B,H45C), C53(H53A,H53B,
 H53C), C54(H54A,H54B,H54C), C55(H55A,H55B,H55C), C62(H62A,H62B,H62C), C63(H63A,
 H63B,H63C), C64(H64A,H64B,H64C), C72(H72A,H72B,H72C), C73(H73A,H73B,H73C),
 C74(H74A,H74B,H74C)
;
_olex2_submission_special_instructions 'No special instructions were received'
_oxdiff_exptl_absorpt_empirical_details
;
Empirical correction (ABSPACK) includes:
- Absorption correction using spherical harmonics
- Frame scaling
;
_oxdiff_exptl_absorpt_empirical_full_max 1.233
_oxdiff_exptl_absorpt_empirical_full_min 0.635

loop_
_space_group_symop_operation_xyz
'x, y, z'
'-x, -y, -z'

loop_
_atom_site_label
_atom_site_type_symbol
_atom_site_fract_x
_atom_site_fract_y
_atom_site_fract_z
_atom_site_U_iso_or_equiv
_atom_site_adp_type
_atom_site_occupancy
_atom_site_site_symmetry_order
_atom_site_calc_flag
_atom_site_refinement_flags_posn
_atom_site_refinement_flags_adp
_atom_site_refinement_flags_occupancy
_atom_site_disorder_assembly
_atom_site_disorder_group
Cl1 Cl 0.65296(6) 0.57245(4) 0.11448(4) 0.04898(15) Uani 1 1 d . . . . .
Cl2 Cl 0.48680(5) 0.60236(5) 0.18755(6) 0.05784(19) Uani 1 1 d . . . . .
Cl3 Cl 0.69755(5) 0.79337(4) 0.27301(4) 0.03997(13) Uani 1 1 d . . . . .
Cl4 Cl 0.82895(4) 0.67937(4) 0.33191(4) 0.03989(13) Uani 1 1 d . . . . .
C75 C 0.61955(18) 0.59596(17) 0.21465(17) 0.0383(5) Uani 1 1 d . . . . .
H75 H 0.6221 0.5418 0.2338 0.046 Uiso 1 1 calc R . . . .
C76 C 0.69702(18) 0.68883(16) 0.29750(16) 0.0351(4) Uani 1 1 d . . . . .
H76 H 0.6742 0.6959 0.3503 0.042 Uiso 1 1 calc R . . . .
C1 C 0.63193(12) 0.84268(10) 0.65458(10) 0.0128(3) Uani 1 1 d . . . . .
H1 H 0.6620 0.8624 0.7230 0.015 Uiso 1 1 calc R . . . .
C2 C 0.51154(12) 0.79262(11) 0.62243(10) 0.0127(3) Uani 1 1 d . . . . .
C3 C 0.45491(12) 0.83550(11) 0.67003(10) 0.0142(3) Uani 1 1 d . . . . .
C4 C 0.34090(12) 0.78919(11) 0.64191(11) 0.0143(3) Uani 1 1 d . . . . .
C5 C 0.28443(13) 0.82858(12) 0.69559(11) 0.0183(3) Uani 1 1 d . . . . .
H5 H 0.3204 0.8864 0.7492 0.022 Uiso 1 1 calc R . . . .
C6 C 0.17640(14) 0.78237(13) 0.66961(12) 0.0216(3) Uani 1 1 d . . . . .
H6 H 0.1410 0.8070 0.7078 0.026 Uiso 1 1 calc R . . . .
C7 C 0.11984(13) 0.69920(12) 0.58671(12) 0.0195(3) Uani 1 1 d . . . . .
H7 H 0.0465 0.6695 0.5693 0.023 Uiso 1 1 calc R . . . .
C8 C 0.17185(12) 0.65963(11) 0.52913(11) 0.0151(3) Uani 1 1 d . . . . .
C9 C 0.28477(12) 0.70224(11) 0.55906(10) 0.0135(3) Uani 1 1 d . . . . .
C10 C 0.34347(12) 0.65706(10) 0.50795(10) 0.0125(3) Uani 1 1 d . . . . .
C11 C 0.45766(12) 0.69872(11) 0.54348(10) 0.0124(3) Uani 1 1 d . . . . .
C12 C 0.51692(12) 0.64737(10) 0.50084(10) 0.0119(3) Uani 1 1 d . . . . .
C13 C 0.63440(12) 0.68347(11) 0.54085(10) 0.0125(3) Uani 1 1 d . . . . .
C14 C 0.69056(12) 0.77566(11) 0.61630(10) 0.0131(3) Uani 1 1 d . . . . .
C15 C 0.80251(13) 0.80761(11) 0.65602(11) 0.0160(3) Uani 1 1 d . . . . .
H15 H 0.8393 0.8689 0.7049 0.019 Uiso 1 1 calc R . . . .
C16 C 0.86074(12) 0.74925(12) 0.62386(11) 0.0181(3) Uani 1 1 d . . . . .
H16 H 0.9357 0.7704 0.6530 0.022 Uiso 1 1 calc R . . . .
C17 C 0.80694(12) 0.66026(12) 0.54878(11) 0.0166(3) Uani 1 1 d . . . . .
H17 H 0.8461 0.6218 0.5271 0.020 Uiso 1 1 calc R . . . .
C18 C 0.69369(12) 0.62673(11) 0.50436(10) 0.0135(3) Uani 1 1 d . . . . .
C19 C 0.63653(12) 0.53652(11) 0.41972(10) 0.0135(3) Uani 1 1 d . . . . .
C20 C 0.69184(13) 0.48057(11) 0.37811(11) 0.0157(3) Uani 1 1 d . . . . .
H20 H 0.7667 0.4997 0.4062 0.019 Uiso 1 1 calc R . . . .
C21 C 0.63660(13) 0.39695(11) 0.29546(11) 0.0166(3) Uani 1 1 d . . . . .
H21 H 0.6746 0.3601 0.2694 0.020 Uiso 1 1 calc R . . . .
C22 C 0.52545(13) 0.36830(11) 0.25172(11) 0.0158(3) Uani 1 1 d . . . . .
H22 H 0.4894 0.3129 0.1958 0.019 Uiso 1 1 calc R . . . .
C23 C 0.46634(12) 0.42197(11) 0.29091(10) 0.0138(3) Uani 1 1 d . . . . .
C24 C 0.35027(12) 0.39266(11) 0.24574(10) 0.0137(3) Uani 1 1 d . . . . .
C25 C 0.29181(12) 0.44020(11) 0.28781(10) 0.0134(3) Uani 1 1 d . . . . .
C26 C 0.16917(12) 0.40532(11) 0.23933(10) 0.0140(3) Uani 1 1 d . . . . .
H26 H 0.1456 0.3373 0.2306 0.017 Uiso 1 1 calc R . . . .
C27 C 0.11249(12) 0.45602(11) 0.29764(11) 0.0153(3) Uani 1 1 d . . . . .
C28 C 0.00080(13) 0.42350(12) 0.26111(12) 0.0208(3) Uani 1 1 d . . . . .
H28 H -0.0370 0.3726 0.2020 0.025 Uiso 1 1 calc R . . . .
C29 C -0.05603(13) 0.46604(14) 0.31177(13) 0.0247(4) Uani 1 1 d . . . . .
H29 H -0.1311 0.4436 0.2865 0.030 Uiso 1 1 calc R . . . .
C30 C -0.00038(13) 0.54140(13) 0.39934(12) 0.0212(3) Uani 1 1 d . . . . .
H30 H -0.0384 0.5693 0.4331 0.025 Uiso 1 1 calc R . . . .
C31 C 0.11284(12) 0.57672(11) 0.43839(11) 0.0152(3) Uani 1 1 d . . . . .
C32 C 0.17065(12) 0.53386(11) 0.38683(11) 0.0135(3) Uani 1 1 d . . . . .
C33 C 0.28802(12) 0.57109(11) 0.42452(10) 0.0128(3) Uani 1 1 d . . . . .
C34 C 0.34656(12) 0.52334(10) 0.37763(10) 0.0122(3) Uani 1 1 d . . . . .
C35 C 0.46161(12) 0.55934(10) 0.41896(10) 0.0122(3) Uani 1 1 d . . . . .
C36 C 0.52217(12) 0.50627(11) 0.37669(10) 0.0127(3) Uani 1 1 d . . . . .
C37 C 0.66321(12) 0.93679(11) 0.63962(11) 0.0143(3) Uani 1 1 d . . . . .
C38 C 0.62383(13) 0.93952(11) 0.55019(11) 0.0169(3) Uani 1 1 d . . . . .
C39 C 0.65984(14) 1.02566(12) 0.54042(12) 0.0213(3) Uani 1 1 d . . . . .
H39 H 0.6323 1.0272 0.4814 0.026 Uiso 1 1 calc R . . . .
C40 C 0.73550(14) 1.10950(12) 0.61559(12) 0.0221(3) Uani 1 1 d . . . . .
C41 C 0.77315(13) 1.10600(12) 0.70324(12) 0.0197(3) Uani 1 1 d . . . . .
H41 H 0.8229 1.1616 0.7546 0.024 Uiso 1 1 calc R . . . .
C42 C 0.73895(12) 1.02191(11) 0.71690(11) 0.0161(3) Uani 1 1 d . . . . .
C43 C 0.54578(14) 0.85204(12) 0.46223(11) 0.0212(3) Uani 1 1 d . . . . .
H43A H 0.5757 0.7999 0.4531 0.032 Uiso 1 1 calc GR . . . .
H43B H 0.5333 0.8688 0.4088 0.032 Uiso 1 1 calc GR . . . .
H43C H 0.4787 0.8319 0.4689 0.032 Uiso 1 1 calc GR . . . .
C44 C 0.77567(18) 1.20033(13) 0.60163(14) 0.0316(4) Uani 1 1 d . . . . .
H44A H 0.7738 1.1829 0.5388 0.047 Uiso 1 1 calc GR . . . .
H44B H 0.8485 1.2362 0.6463 0.047 Uiso 1 1 calc GR . . . .
H44C H 0.7303 1.2398 0.6109 0.047 Uiso 1 1 calc GR . . . .
C45 C 0.78580(13) 1.02785(12) 0.81617(11) 0.0182(3) Uani 1 1 d . . . . .
H45A H 0.7282 1.0086 0.8354 0.027 Uiso 1 1 calc GR . . . .
H45B H 0.8305 1.0934 0.8582 0.027 Uiso 1 1 calc GR . . . .
H45C H 0.8284 0.9853 0.8179 0.027 Uiso 1 1 calc GR . . . .
C46 C 0.50584(12) 0.93133(11) 0.75389(11) 0.0144(3) Uani 1 1 d . . . . .
C47 C 0.50750(13) 1.01781(12) 0.74287(11) 0.0188(3) Uani 1 1 d . . . . .
H47 H 0.4814 1.0164 0.6826 0.023 Uiso 1 1 calc R . . . .
C48 C 0.54740(14) 1.10590(12) 0.82038(11) 0.0191(3) Uani 1 1 d . . . . .
H48 H 0.5473 1.1625 0.8110 0.023 Uiso 1 1 calc R . . . .
C49 C 0.58780(12) 1.11169(11) 0.91253(11) 0.0158(3) Uani 1 1 d . . . . .
C50 C 0.58478(13) 1.02463(12) 0.92318(11) 0.0173(3) Uani 1 1 d . . . . .
H50 H 0.6101 1.0258 0.9835 0.021 Uiso 1 1 calc R . . . .
C51 C 0.54450(13) 0.93582(11) 0.84525(11) 0.0167(3) Uani 1 1 d . . . . .
H51 H 0.5434 0.8789 0.8544 0.020 Uiso 1 1 calc R . . . .
C52 C 0.63150(13) 1.21091(11) 0.99626(11) 0.0182(3) Uani 1 1 d . . . . .
C53 C 0.71269(16) 1.28407(13) 0.98225(13) 0.0279(4) Uani 1 1 d . . . . .
H53A H 0.7694 1.2589 0.9739 0.042 Uiso 1 1 calc GR . . . .
H53B H 0.7429 1.3447 1.0366 0.042 Uiso 1 1 calc GR . . . .
H53C H 0.6764 1.2942 0.9275 0.042 Uiso 1 1 calc GR . . . .
C54 C 0.68908(15) 1.20453(13) 1.08963(11) 0.0239(4) Uani 1 1 d . . . . .
H54A H 0.6380 1.1643 1.1029 0.036 Uiso 1 1 calc GR . . . .
H54B H 0.7201 1.2685 1.1395 0.036 Uiso 1 1 calc GR . . . .
H54C H 0.7452 1.1768 1.0850 0.036 Uiso 1 1 calc GR . . . .
C55 C 0.53670(15) 1.24851(13) 1.00235(13) 0.0276(4) Uani 1 1 d . . . . .
H55A H 0.5016 1.2548 0.9449 0.041 Uiso 1 1 calc GR . . . .
H55B H 0.5634 1.3107 1.0544 0.041 Uiso 1 1 calc GR . . . .
H55C H 0.4860 1.2034 1.0115 0.041 Uiso 1 1 calc GR . . . .
C56 C 0.12813(12) 0.40351(11) 0.14005(11) 0.0153(3) Uani 1 1 d . . . . .
C57 C 0.05327(12) 0.31845(12) 0.06287(11) 0.0176(3) Uani 1 1 d . . . . .
C58 C 0.02442(13) 0.31677(13) -0.02769(11) 0.0214(3) Uani 1 1 d . . . . .
H58 H -0.0244 0.2602 -0.0784 0.026 Uiso 1 1 calc R . . . .
C59 C 0.06539(14) 0.39580(14) -0.04511(12) 0.0231(3) Uani 1 1 d . . . . .
C60 C 0.13391(14) 0.48138(13) 0.03261(12) 0.0217(3) Uani 1 1 d . . . . .
H60 H 0.1596 0.5364 0.0228 0.026 Uiso 1 1 calc R . . . .
C61 C 0.16500(13) 0.48694(12) 0.12440(11) 0.0180(3) Uani 1 1 d . . . . .
C62 C -0.00039(13) 0.22723(12) 0.07137(12) 0.0215(3) Uani 1 1 d . . . . .
H62A H 0.0427 0.2262 0.1294 0.032 Uiso 1 1 calc GR . . . .
H62B H -0.0071 0.1711 0.0194 0.032 Uiso 1 1 calc GR . . . .
H62C H -0.0708 0.2267 0.0707 0.032 Uiso 1 1 calc GR . . . .
C63 C 0.03772(17) 0.39118(17) -0.14362(13) 0.0333(4) Uani 1 1 d . . . . .
H63A H 0.0961 0.3827 -0.1630 0.050 Uiso 1 1 calc GR . . . .
H63B H 0.0261 0.4505 -0.1448 0.050 Uiso 1 1 calc GR . . . .
H63C H -0.0267 0.3374 -0.1859 0.050 Uiso 1 1 calc GR . . . .
C64 C 0.23485(14) 0.58403(12) 0.20399(12) 0.0225(3) Uani 1 1 d . . . . .
H64A H 0.2055 0.5975 0.2517 0.034 Uiso 1 1 calc GR . . . .
H64B H 0.2368 0.6339 0.1804 0.034 Uiso 1 1 calc GR . . . .
H64C H 0.3067 0.5825 0.2306 0.034 Uiso 1 1 calc GR . . . .
C65 C 0.29856(12) 0.30887(11) 0.15095(10) 0.0139(3) Uani 1 1 d . . . . .
C66 C 0.24811(13) 0.21601(11) 0.14062(11) 0.0165(3) Uani 1 1 d . . . . .
H66 H 0.2442 0.2058 0.1931 0.020 Uiso 1 1 calc R . . . .
C67 C 0.20313(13) 0.13765(11) 0.05267(11) 0.0173(3) Uani 1 1 d . . . . .
H67 H 0.1699 0.0761 0.0476 0.021 Uiso 1 1 calc R . . . .
C68 C 0.20716(12) 0.15014(11) -0.02743(10) 0.0149(3) Uani 1 1 d . . . . .
C69 C 0.26049(13) 0.24393(11) -0.01576(11) 0.0166(3) Uani 1 1 d . . . . .
H69 H 0.2654 0.2541 -0.0680 0.020 Uiso 1 1 calc R . . . .
C70 C 0.30602(13) 0.32162(11) 0.07140(11) 0.0167(3) Uani 1 1 d . . . . .
H70 H 0.3418 0.3827 0.0771 0.020 Uiso 1 1 calc R . . . .
C71 C 0.15722(13) 0.06663(11) -0.12550(11) 0.0180(3) Uani 1 1 d . . . . .
C72 C 0.07899(14) 0.09425(13) -0.19517(12) 0.0243(4) Uani 1 1 d . . . . .
H72A H 0.0238 0.1080 -0.1732 0.037 Uiso 1 1 calc GR . . . .
H72B H 0.0464 0.0412 -0.2562 0.037 Uiso 1 1 calc GR . . . .
H72C H 0.1181 0.1507 -0.1995 0.037 Uiso 1 1 calc GR . . . .
C73 C 0.24795(14) 0.04775(12) -0.15854(12) 0.0209(3) Uani 1 1 d . . . . .
H73A H 0.2908 0.1070 -0.1558 0.031 Uiso 1 1 calc GR . . . .
H73B H 0.2170 -0.0004 -0.2222 0.031 Uiso 1 1 calc GR . . . .
H73C H 0.2927 0.0249 -0.1183 0.031 Uiso 1 1 calc GR . . . .
C74 C 0.09354(15) -0.02763(12) -0.12565(13) 0.0261(4) Uani 1 1 d . . . . .
H74A H 0.1419 -0.0493 -0.0868 0.039 Uiso 1 1 calc GR . . . .
H74B H 0.0594 -0.0767 -0.1889 0.039 Uiso 1 1 calc GR . . . .
H74C H 0.0395 -0.0159 -0.1013 0.039 Uiso 1 1 calc GR . . . .
Cl5 Cl -0.1446(3) 0.9303(4) 0.5191(2) 0.0201(8) Uiso 0.25 1 d D U P A -2
Cl6 Cl 0.0603(3) 0.9001(2) 0.5517(2) 0.0224(8) Uiso 0.25 1 d D U P A -2
C77 C -0.0331(8) 0.9403(10) 0.4847(9) 0.022(3) Uiso 0.25 1 d D U P A -2
H77 H -0.0569 0.9006 0.4173 0.026 Uiso 0.25 1 calc R . P A -2
C78 C 0.0254(9) 1.0474(10) 0.5080(9) 0.017(3) Uiso 0.25 1 d D U P A -2
H78 H 0.0574 1.0815 0.5769 0.021 Uiso 0.25 1 calc R . P A -2
Cl7 Cl 0.1359(4) 1.0450(3) 0.4693(3) 0.0339(9) Uiso 0.25 1 d D U P A -2
Cl8 Cl -0.0559(3) 1.1118(2) 0.4646(2) 0.0320(11) Uiso 0.25 1 d D U P A -2
Cl9 Cl -0.1256(3) 0.9375(4) 0.5367(2) 0.0163(7) Uiso 0.25 1 d D U P B -3
Cl10 Cl -0.1292(2) 1.0472(2) 0.43184(17) 0.0310(6) Uiso 0.25 1 d D U P B -3
C79 C -0.0514(14) 0.9743(14) 0.4725(14) 0.040(3) Uiso 0.25 1 d D U P B -3
H79 H -0.0591 0.9174 0.4185 0.048 Uiso 0.25 1 calc R . P B -3
C80 C 0.0651(13) 1.0269(12) 0.5337(13) 0.034(3) Uiso 0.25 1 d D U P B -3
H80 H 0.0712 1.0767 0.5923 0.041 Uiso 0.25 1 calc R . P B -3
Cl11 Cl 0.1226(3) 1.0847(3) 0.4724(3) 0.0377(10) Uiso 0.25 1 d D U P B -3
Cl12 Cl 0.1016(3) 0.9285(3) 0.5577(2) 0.0353(7) Uiso 0.25 1 d D U P B -3

loop_
_atom_site_aniso_label
_atom_site_aniso_U_11
_atom_site_aniso_U_22
_atom_site_aniso_U_33
_atom_site_aniso_U_23
_atom_site_aniso_U_13
_atom_site_aniso_U_12
Cl1 0.0600(4) 0.0437(3) 0.0366(3) 0.0150(2) 0.0163(3) 0.0090(3)
Cl2 0.0294(3) 0.0638(4) 0.0933(5) 0.0554(4) 0.0171(3) 0.0122(3)
Cl3 0.0467(3) 0.0336(3) 0.0402(3) 0.0205(2) 0.0142(2) 0.0090(2)
Cl4 0.0319(2) 0.0524(3) 0.0403(3) 0.0240(2) 0.0139(2) 0.0150(2)
C75 0.0351(11) 0.0395(11) 0.0477(13) 0.0281(10) 0.0156(10) 0.0104(9)
C76 0.0382(11) 0.0416(11) 0.0367(11) 0.0246(9) 0.0188(9) 0.0148(9)
C1 0.0125(7) 0.0115(7) 0.0098(6) 0.0007(5) 0.0029(5) 0.0027(5)
C2 0.0130(7) 0.0111(7) 0.0115(6) 0.0028(5) 0.0038(5) 0.0029(5)
C3 0.0154(7) 0.0117(7) 0.0120(7) 0.0020(6) 0.0043(6) 0.0039(6)
C4 0.0145(7) 0.0127(7) 0.0140(7) 0.0029(6) 0.0057(6) 0.0050(6)
C5 0.0185(8) 0.0154(7) 0.0162(7) -0.0002(6) 0.0072(6) 0.0058(6)
C6 0.0188(8) 0.0216(8) 0.0213(8) 0.0011(7) 0.0110(6) 0.0079(6)
C7 0.0141(7) 0.0191(8) 0.0200(8) 0.0015(6) 0.0076(6) 0.0039(6)
C8 0.0149(7) 0.0138(7) 0.0156(7) 0.0042(6) 0.0065(6) 0.0046(6)
C9 0.0143(7) 0.0126(7) 0.0135(7) 0.0041(6) 0.0060(6) 0.0048(6)
C10 0.0136(7) 0.0108(6) 0.0118(7) 0.0031(5) 0.0053(5) 0.0035(5)
C11 0.0132(7) 0.0111(7) 0.0109(6) 0.0028(5) 0.0044(5) 0.0031(5)
C12 0.0124(7) 0.0112(6) 0.0108(6) 0.0032(5) 0.0044(5) 0.0032(5)
C13 0.0138(7) 0.0122(7) 0.0109(6) 0.0038(5) 0.0051(5) 0.0039(5)
C14 0.0136(7) 0.0132(7) 0.0117(6) 0.0041(6) 0.0051(5) 0.0038(5)
C15 0.0149(7) 0.0138(7) 0.0135(7) 0.0014(6) 0.0042(6) 0.0017(6)
C16 0.0111(7) 0.0208(8) 0.0180(7) 0.0043(6) 0.0049(6) 0.0034(6)
C17 0.0142(7) 0.0175(7) 0.0166(7) 0.0037(6) 0.0070(6) 0.0062(6)
C18 0.0136(7) 0.0138(7) 0.0125(7) 0.0044(6) 0.0057(6) 0.0041(6)
C19 0.0149(7) 0.0131(7) 0.0133(7) 0.0049(6) 0.0067(6) 0.0049(6)
C20 0.0149(7) 0.0159(7) 0.0159(7) 0.0052(6) 0.0064(6) 0.0057(6)
C21 0.0191(7) 0.0159(7) 0.0164(7) 0.0044(6) 0.0097(6) 0.0084(6)
C22 0.0189(7) 0.0128(7) 0.0131(7) 0.0017(6) 0.0066(6) 0.0051(6)
C23 0.0169(7) 0.0124(7) 0.0119(7) 0.0035(6) 0.0065(6) 0.0050(6)
C24 0.0163(7) 0.0109(7) 0.0103(7) 0.0013(5) 0.0046(6) 0.0027(5)
C25 0.0137(7) 0.0114(7) 0.0116(7) 0.0024(6) 0.0043(5) 0.0020(5)
C26 0.0140(7) 0.0112(6) 0.0116(7) 0.0005(5) 0.0039(5) 0.0017(5)
C27 0.0143(7) 0.0144(7) 0.0145(7) 0.0034(6) 0.0061(6) 0.0027(6)
C28 0.0155(7) 0.0208(8) 0.0152(7) -0.0012(6) 0.0044(6) 0.0000(6)
C29 0.0107(7) 0.0293(9) 0.0223(8) 0.0007(7) 0.0053(6) 0.0004(6)
C30 0.0147(8) 0.0237(8) 0.0201(8) 0.0019(7) 0.0088(6) 0.0041(6)
C31 0.0138(7) 0.0146(7) 0.0153(7) 0.0038(6) 0.0062(6) 0.0034(6)
C32 0.0131(7) 0.0120(7) 0.0134(7) 0.0034(6) 0.0051(6) 0.0029(5)
C33 0.0133(7) 0.0111(7) 0.0121(7) 0.0036(6) 0.0047(5) 0.0027(5)
C34 0.0131(7) 0.0100(6) 0.0114(7) 0.0025(5) 0.0046(5) 0.0026(5)
C35 0.0135(7) 0.0107(6) 0.0110(6) 0.0030(5) 0.0050(5) 0.0030(5)
C36 0.0145(7) 0.0113(7) 0.0115(7) 0.0036(6) 0.0051(6) 0.0039(5)
C37 0.0132(7) 0.0123(7) 0.0146(7) 0.0029(6) 0.0048(6) 0.0038(5)
C38 0.0163(7) 0.0155(7) 0.0147(7) 0.0033(6) 0.0040(6) 0.0046(6)
C39 0.0244(8) 0.0196(8) 0.0174(8) 0.0082(6) 0.0044(6) 0.0070(7)
C40 0.0250(8) 0.0155(8) 0.0227(8) 0.0071(7) 0.0069(7) 0.0053(6)
C41 0.0199(8) 0.0134(7) 0.0180(7) 0.0015(6) 0.0043(6) 0.0020(6)
C42 0.0149(7) 0.0150(7) 0.0141(7) 0.0023(6) 0.0046(6) 0.0039(6)
C43 0.0242(8) 0.0179(8) 0.0142(7) 0.0053(6) 0.0015(6) 0.0029(6)
C44 0.0407(11) 0.0186(8) 0.0278(9) 0.0108(7) 0.0061(8) 0.0025(8)
C45 0.0174(7) 0.0155(7) 0.0132(7) 0.0007(6) 0.0031(6) 0.0005(6)
C46 0.0129(7) 0.0127(7) 0.0131(7) -0.0003(6) 0.0055(5) 0.0036(5)
C47 0.0224(8) 0.0169(7) 0.0129(7) 0.0031(6) 0.0045(6) 0.0062(6)
C48 0.0245(8) 0.0131(7) 0.0166(7) 0.0033(6) 0.0062(6) 0.0070(6)
C49 0.0149(7) 0.0138(7) 0.0134(7) -0.0003(6) 0.0057(6) 0.0031(6)
C50 0.0191(7) 0.0179(7) 0.0118(7) 0.0034(6) 0.0058(6) 0.0045(6)
C51 0.0181(7) 0.0135(7) 0.0172(7) 0.0045(6) 0.0073(6) 0.0046(6)
C52 0.0189(7) 0.0133(7) 0.0142(7) -0.0020(6) 0.0058(6) 0.0019(6)
C53 0.0298(9) 0.0184(8) 0.0225(8) 0.0005(7) 0.0089(7) -0.0038(7)
C54 0.0262(9) 0.0209(8) 0.0127(7) -0.0023(6) 0.0050(6) 0.0026(7)
C55 0.0275(9) 0.0225(8) 0.0227(8) -0.0032(7) 0.0090(7) 0.0095(7)
C56 0.0132(7) 0.0162(7) 0.0130(7) 0.0024(6) 0.0047(6) 0.0044(6)
C57 0.0135(7) 0.0175(7) 0.0155(7) 0.0011(6) 0.0037(6) 0.0046(6)
C58 0.0166(7) 0.0243(8) 0.0144(7) 0.0008(6) 0.0025(6) 0.0058(6)
C59 0.0207(8) 0.0324(9) 0.0172(8) 0.0092(7) 0.0073(6) 0.0122(7)
C60 0.0216(8) 0.0250(8) 0.0225(8) 0.0120(7) 0.0103(7) 0.0087(7)
C61 0.0160(7) 0.0187(8) 0.0182(7) 0.0058(6) 0.0069(6) 0.0057(6)
C62 0.0171(7) 0.0165(7) 0.0197(8) 0.0000(6) 0.0034(6) 0.0007(6)
C63 0.0331(10) 0.0484(12) 0.0187(9) 0.0141(8) 0.0085(7) 0.0153(9)
C64 0.0248(8) 0.0162(8) 0.0228(8) 0.0075(7) 0.0074(7) 0.0027(6)
C65 0.0129(7) 0.0126(7) 0.0114(7) -0.0003(6) 0.0039(5) 0.0043(5)
C66 0.0190(7) 0.0160(7) 0.0125(7) 0.0045(6) 0.0052(6) 0.0055(6)
C67 0.0194(7) 0.0125(7) 0.0159(7) 0.0031(6) 0.0055(6) 0.0035(6)
C68 0.0141(7) 0.0133(7) 0.0120(7) -0.0001(6) 0.0036(5) 0.0047(6)
C69 0.0182(7) 0.0167(7) 0.0124(7) 0.0027(6) 0.0068(6) 0.0043(6)
C70 0.0174(7) 0.0136(7) 0.0160(7) 0.0027(6) 0.0072(6) 0.0028(6)
C71 0.0183(7) 0.0152(7) 0.0123(7) -0.0011(6) 0.0037(6) 0.0034(6)
C72 0.0229(8) 0.0253(8) 0.0149(7) 0.0010(6) 0.0020(6) 0.0077(7)
C73 0.0233(8) 0.0186(8) 0.0160(7) 0.0000(6) 0.0080(6) 0.0083(6)
C74 0.0287(9) 0.0152(8) 0.0204(8) -0.0024(6) 0.0068(7) -0.0010(7)

loop_
_atom_type_symbol
_atom_type_description
_atom_type_scat_dispersion_real
_atom_type_scat_dispersion_imag
_atom_type_scat_source
C C 0.0181 0.0091 'International Tables Vol C Tables 4.2.6.8 and 6.1.1.4'
H H 0.0000 0.0000 'International Tables Vol C Tables 4.2.6.8 and 6.1.1.4'
Cl Cl 0.3639 0.7018 'International Tables Vol C Tables 4.2.6.8 and 6.1.1.4'

loop_
_exptl_crystal_face_index_h
_exptl_crystal_face_index_k
_exptl_crystal_face_index_l
_exptl_crystal_face_perp_dist
0 -1 1 0.1298
0 1 -1 0.0936
1 -1 -5 0.1173
-1 1 5 0.1173
1 -5 -1 0.1633
-1 0 5 0.1063
1 0 -5 0.1063
1 0 0 0.0398
-1 0 0 0.0398
-1 5 1 0.1490

loop_
_geom_angle_atom_site_label_1
_geom_angle_atom_site_label_2
_geom_angle_atom_site_label_3
_geom_angle
Cl1 C75 Cl2 110.79(13)
C76 C75 Cl1 112.94(15)
C76 C75 Cl2 108.86(17)
Cl3 C76 Cl4 110.65(12)
C75 C76 Cl3 112.61(15)
C75 C76 Cl4 109.40(16)
C2 C1 C37 115.92(12)
C14 C1 C2 113.76(12)
C14 C1 C37 109.67(12)
C3 C2 C1 119.63(13)
C3 C2 C11 120.05(14)
C11 C2 C1 120.30(13)
C2 C3 C4 120.90(13)
C2 C3 C46 123.02(14)
C4 C3 C46 116.08(13)
C5 C4 C3 121.08(14)
C5 C4 C9 119.27(14)
C9 C4 C3 119.66(13)
C6 C5 C4 120.61(15)
C5 C6 C7 120.47(15)
C6 C7 C8 120.79(15)
C7 C8 C9 119.08(14)
C7 C8 C31 121.86(14)
C9 C8 C31 119.05(14)
C4 C9 C10 119.65(14)
C8 C9 C4 119.48(14)
C8 C9 C10 120.84(14)
C11 C10 C9 119.17(13)
C33 C10 C9 120.08(14)
C33 C10 C11 120.74(13)
C10 C11 C2 119.84(13)
C12 C11 C2 121.00(13)
C12 C11 C10 119.16(13)
C11 C12 C13 120.54(13)
C11 C12 C35 119.86(13)
C35 C12 C13 119.60(13)
C14 C13 C12 120.33(13)
C14 C13 C18 119.27(14)
C18 C13 C12 120.40(13)
C13 C14 C1 121.87(13)
C15 C14 C1 118.43(13)
C15 C14 C13 119.69(14)
C14 C15 C16 121.01(14)
C17 C16 C15 119.77(14)
C16 C17 C18 120.93(14)
C13 C18 C19 119.53(13)
C17 C18 C13 119.13(14)
C17 C18 C19 121.30(14)
C20 C19 C18 121.68(14)
C20 C19 C36 119.05(14)
C36 C19 C18 119.25(13)
C21 C20 C19 121.03(14)
C22 C21 C20 120.33(14)
C21 C22 C23 120.72(14)
C22 C23 C24 121.12(14)
C22 C23 C36 119.21(14)
C36 C23 C24 119.67(13)
C23 C24 C65 116.36(13)
C25 C24 C23 121.10(13)
C25 C24 C65 122.54(14)
C24 C25 C26 119.61(13)
C24 C25 C34 120.09(14)
C34 C25 C26 120.30(13)
C25 C26 C56 113.80(12)
C27 C26 C25 114.78(12)
C27 C26 C56 110.99(12)
C28 C27 C26 118.14(14)
C28 C27 C32 120.05(14)
C32 C27 C26 121.81(13)
C27 C28 C29 120.93(15)
C30 C29 C28 119.69(15)
C29 C30 C31 120.99(15)
C30 C31 C8 121.06(14)
C30 C31 C32 119.36(14)
C32 C31 C8 119.52(14)
C27 C32 C31 118.97(14)
C27 C32 C33 120.58(14)
C31 C32 C33 120.43(14)
C10 C33 C32 119.30(13)
C34 C33 C10 119.99(13)
C34 C33 C32 120.70(13)
C33 C34 C25 121.24(13)
C33 C34 C35 119.09(13)
C35 C34 C25 119.66(13)
C12 C35 C34 120.61(13)
C12 C35 C36 119.75(13)
C34 C35 C36 119.64(13)
C19 C36 C23 119.63(14)
C19 C36 C35 120.98(13)
C23 C36 C35 119.39(14)
C38 C37 C1 122.17(13)
C38 C37 C42 118.75(14)
C42 C37 C1 118.97(13)
C37 C38 C43 123.21(14)
C39 C38 C37 119.37(14)
C39 C38 C43 117.40(14)
C40 C39 C38 122.45(16)
C39 C40 C44 120.98(16)
C41 C40 C39 117.59(15)
C41 C40 C44 121.43(16)
C40 C41 C42 122.17(15)
C37 C42 C45 123.40(14)
C41 C42 C37 119.65(14)
C41 C42 C45 116.95(14)
C47 C46 C3 120.72(14)
C47 C46 C51 118.04(14)
C51 C46 C3 121.03(14)
C48 C47 C46 121.02(15)
C47 C48 C49 121.59(15)
C48 C49 C52 119.78(14)
C50 C49 C48 117.14(14)
C50 C49 C52 123.08(14)
C51 C50 C49 121.38(14)
C46 C51 C50 120.82(14)
C49 C52 C53 110.04(13)
C49 C52 C55 108.93(13)
C54 C52 C49 111.83(14)
C54 C52 C53 108.09(14)
C54 C52 C55 108.86(14)
C55 C52 C53 109.04(15)
C57 C56 C26 120.58(14)
C57 C56 C61 118.93(15)
C61 C56 C26 120.49(13)
C56 C57 C62 124.11(15)
C58 C57 C56 119.06(15)
C58 C57 C62 116.83(14)
C59 C58 C57 122.73(15)
C58 C59 C60 117.41(15)
C58 C59 C63 122.05(17)
C60 C59 C63 120.54(17)
C61 C60 C59 122.04(16)
C56 C61 C64 122.41(14)
C60 C61 C56 119.54(15)
C60 C61 C64 118.02(15)
C66 C65 C24 121.28(14)
C66 C65 C70 118.26(14)
C70 C65 C24 120.35(14)
C65 C66 C67 121.04(14)
C68 C67 C66 121.13(15)
C67 C68 C69 117.30(14)
C67 C68 C71 122.87(14)
C69 C68 C71 119.83(14)
C70 C69 C68 121.76(15)
C69 C70 C65 120.46(14)
C68 C71 C72 109.64(13)
C68 C71 C73 108.94(13)
C68 C71 C74 112.10(14)
C73 C71 C72 109.73(14)
C74 C71 C72 107.93(14)
C74 C71 C73 108.48(14)
Cl6 C77 Cl5 107.8(6)
C78 C77 Cl5 111.0(6)
C78 C77 Cl6 106.9(6)
C77 C78 Cl7 105.5(5)
C77 C78 Cl8 116.4(6)
Cl8 C78 Cl7 113.7(6)
Cl9 C79 Cl10 98.6(6)
C80 C79 Cl9 111.6(8)
C80 C79 Cl10 116.0(9)
C79 C80 Cl11 107.4(7)
C79 C80 Cl12 98.8(6)
Cl11 C80 Cl12 122.5(7)

loop_
_geom_bond_atom_site_label_1
_geom_bond_atom_site_label_2
_geom_bond_distance
Cl1 C75 1.767(2)
Cl2 C75 1.772(2)
Cl3 C76 1.772(2)
Cl4 C76 1.778(2)
C75 C76 1.514(3)
C1 C2 1.522(2)
C1 C14 1.519(2)
C1 C37 1.540(2)
C2 C3 1.367(2)
C2 C11 1.449(2)
C3 C4 1.444(2)
C3 C46 1.501(2)
C4 C5 1.405(2)
C4 C9 1.419(2)
C5 C6 1.377(2)
C6 C7 1.390(2)
C7 C8 1.399(2)
C8 C9 1.417(2)
C8 C31 1.459(2)
C9 C10 1.438(2)
C10 C11 1.422(2)
C10 C33 1.415(2)
C11 C12 1.414(2)
C12 C13 1.455(2)
C12 C35 1.419(2)
C13 C14 1.412(2)
C13 C18 1.417(2)
C14 C15 1.387(2)
C15 C16 1.394(2)
C16 C17 1.377(2)
C17 C18 1.406(2)
C18 C19 1.460(2)
C19 C20 1.400(2)
C19 C36 1.420(2)
C20 C21 1.390(2)
C21 C22 1.383(2)
C22 C23 1.406(2)
C23 C24 1.444(2)
C23 C36 1.422(2)
C24 C25 1.371(2)
C24 C65 1.5001(19)
C25 C26 1.523(2)
C25 C34 1.449(2)
C26 C27 1.521(2)
C26 C56 1.532(2)
C27 C28 1.383(2)
C27 C32 1.411(2)
C28 C29 1.396(2)
C29 C30 1.377(2)
C30 C31 1.403(2)
C31 C32 1.418(2)
C32 C33 1.455(2)
C33 C34 1.415(2)
C34 C35 1.425(2)
C35 C36 1.440(2)
C37 C38 1.410(2)
C37 C42 1.414(2)
C38 C39 1.393(2)
C38 C43 1.511(2)
C39 C40 1.391(2)
C40 C41 1.386(2)
C40 C44 1.508(2)
C41 C42 1.394(2)
C42 C45 1.514(2)
C46 C47 1.392(2)
C46 C51 1.394(2)
C47 C48 1.386(2)
C48 C49 1.400(2)
C49 C50 1.396(2)
C49 C52 1.535(2)
C50 C51 1.395(2)
C52 C53 1.540(2)
C52 C54 1.533(2)
C52 C55 1.539(2)
C56 C57 1.409(2)
C56 C61 1.411(2)
C57 C58 1.396(2)
C57 C62 1.516(2)
C58 C59 1.383(3)
C59 C60 1.395(3)
C59 C63 1.506(2)
C60 C61 1.393(2)
C61 C64 1.508(2)
C65 C66 1.388(2)
C65 C70 1.398(2)
C66 C67 1.397(2)
C67 C68 1.391(2)
C68 C69 1.403(2)
C68 C71 1.532(2)
C69 C70 1.384(2)
C71 C72 1.542(2)
C71 C73 1.536(2)
C71 C74 1.534(2)
Cl5 C77 1.772(9)
Cl6 C77 1.766(10)
C77 C78 1.546(12)
C78 Cl7 1.807(9)
C78 Cl8 1.772(9)
Cl9 C79 1.796(11)
Cl10 C79 1.832(12)
C79 C80 1.491(13)
C80 Cl11 1.777(10)
C80 Cl12 1.802(10)

loop_
_exptl_oxdiff_crystal_face_indexfrac_h
_exptl_oxdiff_crystal_face_indexfrac_k
_exptl_oxdiff_crystal_face_indexfrac_l
_exptl_oxdiff_crystal_face_x
_exptl_oxdiff_crystal_face_y
_exptl_oxdiff_crystal_face_z
-0.0001 -0.9994 0.9993 -0.1154 0.0331 -0.0055
0.0001 0.9994 -0.9993 0.1154 -0.0331 0.0055
0.9992 -0.9984 -4.9976 0.1841 -0.0541 0.5229
-0.9992 0.9984 4.9976 -0.1841 0.0541 -0.5229
0.9989 -4.9960 -1.0002 -0.2777 0.0783 0.5007
-0.9993 -0.0008 4.9974 -0.2544 0.0530 -0.4358
0.9993 0.0008 -4.9974 0.2544 -0.0530 0.4358
0.9996 -0.0004 0.0003 0.0288 0.1179 -0.0271
-0.9996 0.0004 -0.0003 -0.0288 -0.1179 0.0271
-0.9989 4.9960 1.0002 0.2777 -0.0783 -0.5007
